data_7058893
loop_
_publ_author_name
'Salifoglou, Thanos'
'Tsave, Olga'
'Halevas, Eleftherios'
'Yavropoulou, Maria G.'
'Yovos, John G.'
'Hatzidimitriou, Antonios'
'Psycharis, Vassilis'
'Ypsilantis, Konstantinos'
'Stathi, Panagiota'

_publ_section_title
;
 V(V)-Schiff base species induce adipogenesis through structure-specific
 influence of genetic targets.
;
_journal_name_full 'New Journal of Chemistry'
_journal_paper_doi 10.1039/C9NJ02520K
_journal_year 2019
_chemical_formula_sum 'C16 H18 N O6 V'
_chemical_formula_weight 371.25
_space_group_crystal_system monoclinic
_space_group_IT_number 14
_space_group_name_Hall '-P 2yab'
_space_group_name_H-M_alt 'P 1 21/a 1'
_symmetry_space_group_name_Hall '-P 2yab'
_symmetry_space_group_name_H-M 'P 1 21/a 1'
_atom_sites_solution_hydrogens mixed
_audit_creation_method SHELXL-2014/6
_audit_update_record
;
2019-05-06 deposited with the CCDC.    2019-10-15 downloaded from the CCDC.
;
_cell_angle_alpha 90
_cell_angle_beta 100.5660(10)
_cell_angle_gamma 90
_cell_formula_units_Z 4
_cell_length_a 7.12280(10)
_cell_length_b 22.3349(5)
_cell_length_c 10.4326(2)
_cell_measurement_reflns_used 8080
_cell_measurement_temperature 160(2)
_cell_measurement_theta_max 71.92
_cell_measurement_theta_min 6.63
_cell_volume 1631.55(5)
_computing_cell_refinement 'CrystalClear, Rigaku MSC, 2005'
_computing_data_collection 'CrystalClear, Rigaku MSC, 2005'
_computing_data_reduction 'CrystalClear, Rigaku MSC, 2005'
_computing_structure_refinement 'SHELXL-2014/6 (Sheldrick, 2014)'
_computing_structure_solution 'SHELXL-2014/6 (Sheldrick, 2014)'
_diffrn_ambient_temperature 160(2)
_diffrn_measured_fraction_theta_full 0.892
_diffrn_measured_fraction_theta_max 0.949
_diffrn_measurement_device_type 'Rigaku R-AXIS SPIDER IPDS'
_diffrn_measurement_method '\q scans'
_diffrn_radiation_type CuK\a
_diffrn_radiation_wavelength 1.54178
_diffrn_reflns_av_R_equivalents 0.0500
_diffrn_reflns_av_unetI/netI 0.0602
_diffrn_reflns_Laue_measured_fraction_full 0.892
_diffrn_reflns_Laue_measured_fraction_max 0.949
_diffrn_reflns_limit_h_max 8
_diffrn_reflns_limit_h_min -6
_diffrn_reflns_limit_k_max 24
_diffrn_reflns_limit_k_min -18
_diffrn_reflns_limit_l_max 12
_diffrn_reflns_limit_l_min -12
_diffrn_reflns_number 10727
_diffrn_reflns_point_group_measured_fraction_full 0.892
_diffrn_reflns_point_group_measured_fraction_max 0.949
_diffrn_reflns_theta_full 67.679
_diffrn_reflns_theta_max 64.987
_diffrn_reflns_theta_min 6.625
_diffrn_source
;
fine-focus sealed tube with graphite monochromator
;
_exptl_absorpt_coefficient_mu 5.381
_exptl_absorpt_correction_T_max 1.000
_exptl_absorpt_correction_T_min 0.549
_exptl_absorpt_correction_type empirical
_exptl_absorpt_process_details 'CrystalClear, Rigaku MSC, 2005'
_exptl_crystal_colour black
_exptl_crystal_density_diffrn 1.511
_exptl_crystal_description parallelepided
_exptl_crystal_F_000 768
_exptl_crystal_size_max 0.30
_exptl_crystal_size_mid 0.05
_exptl_crystal_size_min 0.03
_refine_diff_density_max 0.507
_refine_diff_density_min -0.476
_refine_diff_density_rms 0.080
_refine_ls_extinction_method none
_refine_ls_goodness_of_fit_ref 1.047
_refine_ls_hydrogen_treatment mixed
_refine_ls_matrix_type full
_refine_ls_number_parameters 253
_refine_ls_number_reflns 2642
_refine_ls_number_restraints 0
_refine_ls_restrained_S_all 1.047
_refine_ls_R_factor_all 0.0639
_refine_ls_R_factor_gt 0.0509
_refine_ls_shift/su_max 0.008
_refine_ls_shift/su_mean 0.001
_refine_ls_structure_factor_coef Fsqd
_refine_ls_weighting_details 'w=1/[\s^2^(Fo^2^)+(0.0760P)^2^+1.2517P] where P=(Fo^2^+2Fc^2^)/3'
_refine_ls_weighting_scheme calc
_refine_ls_wR_factor_gt 0.1344
_refine_ls_wR_factor_ref 0.1454
_reflns_Friedel_coverage 0.000
_reflns_number_gt 2100
_reflns_number_total 2642
_reflns_threshold_expression 'I > 2\s(I)'
_cod_data_source_file c9nj02520k2.cif
_cod_data_source_block compound1
_cod_database_code 7058893
_shelx_space_group_comment
;
The symmetry employed for this shelxl refinement is uniquely defined
by the following loop, which should always be used as a source of
symmetry information in preference to the above space-group names.
They are only intended as comments.
;
_shelxl_version_number 2014/6

loop_
_space_group_symop_operation_xyz
'x, y, z'
'-x+1/2, y+1/2, -z'
'-x, -y, -z'
'x-1/2, -y-1/2, z'

loop_
_atom_site_label
_atom_site_type_symbol
_atom_site_fract_x
_atom_site_fract_y
_atom_site_fract_z
_atom_site_U_iso_or_equiv
_atom_site_adp_type
_atom_site_occupancy
_atom_site_site_symmetry_order
_atom_site_calc_flag
_atom_site_refinement_flags_posn
_atom_site_refinement_flags_adp
V V 0.47866(8) 0.14120(3) 0.68956(6) 0.0233(2) Uani 1 1 d . .
N N 0.3532(4) 0.10000(14) 0.5058(3) 0.0233(7) Uani 1 1 d . .
O1 O 0.5386(3) 0.19822(11) 0.5628(2) 0.0255(6) Uani 1 1 d . .
O2 O 0.3203(3) 0.08838(12) 0.7575(2) 0.0250(6) Uani 1 1 d . .
O3 O 0.2627(4) 0.01831(12) 0.9495(2) 0.0327(7) Uani 1 1 d . .
C1 C 0.4782(5) 0.18852(18) 0.4347(3) 0.0256(9) Uani 1 1 d . .
C2 C 0.5177(5) 0.2279(2) 0.3390(4) 0.0295(10) Uani 1 1 d . .
C3 C 0.4490(6) 0.2148(2) 0.2091(4) 0.0359(11) Uani 1 1 d . .
C4 C 0.3404(6) 0.1645(2) 0.1726(4) 0.0375(11) Uani 1 1 d . .
C5 C 0.3009(6) 0.1250(2) 0.2669(4) 0.0333(10) Uani 1 1 d . .
C6 C 0.3714(5) 0.13664(17) 0.3977(3) 0.0241(9) Uani 1 1 d . .
C7 C 0.2874(5) 0.04646(18) 0.4938(4) 0.0248(9) Uani 1 1 d . .
C8 C 0.2619(5) 0.00878(18) 0.6010(3) 0.0262(9) Uani 1 1 d . .
C9 C 0.2109(5) -0.0516(2) 0.5767(4) 0.0309(10) Uani 1 1 d . .
C10 C 0.1790(6) -0.0889(2) 0.6750(4) 0.0349(10) Uani 1 1 d . .
C11 C 0.1962(5) -0.0667(2) 0.8013(4) 0.0326(10) Uani 1 1 d . .
C12 C 0.2437(5) -0.00753(18) 0.8294(4) 0.0270(9) Uani 1 1 d . .
C13 C 0.2782(5) 0.03139(18) 0.7283(4) 0.0260(9) Uani 1 1 d . .
C14 C 0.2646(6) -0.0217(2) 1.0564(4) 0.0398(11) Uani 1 1 d . .
H14A H 0.2788 0.0012 1.1377 0.060 Uiso 1 1 calc R U
H14B H 0.1445 -0.0443 1.0438 0.060 Uiso 1 1 calc R U
H14C H 0.3718 -0.0497 1.0611 0.060 Uiso 1 1 calc R U
O21 O 0.5399(3) 0.19210(12) 0.8205(2) 0.0297(7) Uani 1 1 d . .
C21 C 0.7125(6) 0.2001(2) 0.9125(4) 0.0412(11) Uani 1 1 d . .
H21A H 0.6962 0.2328 0.9722 0.062 Uiso 1 1 calc R U
H21B H 0.7433 0.1630 0.9623 0.062 Uiso 1 1 calc R U
H21C H 0.8166 0.2099 0.8664 0.062 Uiso 1 1 calc R U
O22 O 0.1957(4) 0.19293(15) 0.6469(3) 0.0307(7) Uani 1 1 d . .
C22 C 0.0123(5) 0.1721(2) 0.6588(5) 0.0451(12) Uani 1 1 d . .
H22A H -0.0815 0.2041 0.6339 0.068 Uiso 1 1 calc R U
H22B H -0.0214 0.1375 0.6015 0.068 Uiso 1 1 calc R U
H22C H 0.0129 0.1603 0.7494 0.068 Uiso 1 1 calc R U
O O 0.6633(3) 0.10005(12) 0.7054(2) 0.0287(6) Uani 1 1 d . .
H22O H 0.189(5) 0.2240(18) 0.625(4) 0.016(12) Uiso 1 1 d . .
H2 H 0.594(5) 0.2593(18) 0.362(4) 0.031(12) Uiso 1 1 d . .
H3 H 0.477(5) 0.2458(19) 0.148(4) 0.041(12) Uiso 1 1 d . .
H4 H 0.294(5) 0.1561(17) 0.081(4) 0.032(11) Uiso 1 1 d . .
H5 H 0.226(6) 0.090(2) 0.247(4) 0.047(14) Uiso 1 1 d . .
H7 H 0.263(5) 0.0284(16) 0.411(3) 0.021(9) Uiso 1 1 d . .
H9 H 0.201(4) -0.0685(15) 0.492(3) 0.018(9) Uiso 1 1 d . .
H10 H 0.152(6) -0.131(2) 0.658(4) 0.038(12) Uiso 1 1 d . .
H11 H 0.173(6) -0.094(2) 0.868(4) 0.045(13) Uiso 1 1 d . .

loop_
_atom_site_aniso_label
_atom_site_aniso_U_11
_atom_site_aniso_U_22
_atom_site_aniso_U_33
_atom_site_aniso_U_23
_atom_site_aniso_U_13
_atom_site_aniso_U_12
V 0.0244(4) 0.0246(5) 0.0208(4) 0.0003(3) 0.0042(3) -0.0022(3)
N 0.0234(15) 0.022(2) 0.0254(16) 0.0011(14) 0.0063(12) -0.0003(14)
O1 0.0247(13) 0.0287(17) 0.0225(13) 0.0009(11) 0.0027(10) -0.0030(11)
O2 0.0307(14) 0.0179(17) 0.0275(14) 0.0004(11) 0.0085(11) -0.0014(11)
O3 0.0429(16) 0.0305(18) 0.0256(14) 0.0058(12) 0.0086(12) -0.0026(13)
C1 0.0209(18) 0.031(3) 0.0251(19) 0.0027(17) 0.0056(14) 0.0026(17)
C2 0.0218(19) 0.034(3) 0.033(2) 0.0057(19) 0.0057(16) -0.0032(18)
C3 0.035(2) 0.046(3) 0.028(2) 0.013(2) 0.0085(17) 0.002(2)
C4 0.041(2) 0.050(3) 0.021(2) 0.001(2) 0.0055(18) -0.005(2)
C5 0.032(2) 0.043(3) 0.026(2) -0.0028(19) 0.0053(17) -0.003(2)
C6 0.0241(19) 0.030(3) 0.0190(18) 0.0047(16) 0.0054(15) 0.0033(16)
C7 0.030(2) 0.022(3) 0.023(2) -0.0043(16) 0.0044(16) 0.0000(16)
C8 0.0201(18) 0.031(3) 0.028(2) -0.0008(17) 0.0057(15) 0.0011(16)
C9 0.030(2) 0.032(3) 0.031(2) -0.0051(19) 0.0074(17) -0.0012(18)
C10 0.034(2) 0.025(3) 0.046(3) -0.002(2) 0.0077(18) -0.0003(19)
C11 0.031(2) 0.028(3) 0.039(2) 0.006(2) 0.0068(17) -0.0023(19)
C12 0.0250(19) 0.026(3) 0.031(2) 0.0047(18) 0.0078(15) 0.0033(16)
C13 0.0184(17) 0.028(3) 0.032(2) 0.0021(18) 0.0063(15) 0.0003(17)
C14 0.044(2) 0.041(3) 0.033(2) 0.013(2) 0.0064(19) -0.003(2)
O21 0.0320(14) 0.0316(19) 0.0256(14) -0.0035(11) 0.0055(11) -0.0078(12)
C21 0.042(2) 0.056(3) 0.023(2) -0.008(2) -0.0005(17) -0.011(2)
O22 0.0240(14) 0.021(2) 0.0488(18) 0.0059(15) 0.0118(12) 0.0001(13)
C22 0.026(2) 0.034(3) 0.077(3) 0.000(2) 0.013(2) -0.004(2)
O 0.0274(13) 0.0303(18) 0.0279(14) 0.0006(12) 0.0038(10) 0.0004(12)

loop_
_atom_type_symbol
_atom_type_description
_atom_type_scat_dispersion_real
_atom_type_scat_dispersion_imag
_atom_type_scat_source
C C 0.0181 0.0091 'International Tables Vol C Tables 4.2.6.8 and 6.1.1.4'
H H 0.0000 0.0000 'International Tables Vol C Tables 4.2.6.8 and 6.1.1.4'
N N 0.0311 0.0180 'International Tables Vol C Tables 4.2.6.8 and 6.1.1.4'
O O 0.0492 0.0322 'International Tables Vol C Tables 4.2.6.8 and 6.1.1.4'
V V 0.0687 2.1097 'International Tables Vol C Tables 4.2.6.8 and 6.1.1.4'

loop_
_geom_angle_atom_site_label_1
_geom_angle_atom_site_label_2
_geom_angle_atom_site_label_3
_geom_angle
O V O21 102.10(13)
O V O2 98.15(13)
O21 V O2 101.19(11)
O V O1 99.75(12)
O21 V O1 92.88(11)
O2 V O1 154.33(11)
O V N 92.60(12)
O21 V N 163.65(12)
O2 V N 83.53(11)
O1 V N 77.43(11)
O V O22 173.06(12)
O21 V O22 84.82(11)
O2 V O22 79.68(11)
O1 V O22 80.36(11)
N V O22 80.62(11)
C7 N C6 123.0(3)
C7 N V 124.5(2)
C6 N V 112.1(2)
C1 O1 V 120.1(2)
C13 O2 V 130.3(2)
C12 O3 C14 116.0(3)
O1 C1 C2 122.6(4)
O1 C1 C6 117.8(3)
C2 C1 C6 119.6(3)
C3 C2 C1 118.9(4)
C3 C2 H2 121(3)
C1 C2 H2 120(3)
C4 C3 C2 121.6(4)
C4 C3 H3 124(2)
C2 C3 H3 114(2)
C3 C4 C5 119.9(4)
C3 C4 H4 120(2)
C5 C4 H4 120(2)
C4 C5 C6 119.6(4)
C4 C5 H5 123(3)
C6 C5 H5 117(3)
C5 C6 C1 120.3(4)
C5 C6 N 127.2(4)
C1 C6 N 112.5(3)
N C7 C8 124.5(3)
N C7 H7 119(2)
C8 C7 H7 116(2)
C13 C8 C9 119.2(4)
C13 C8 C7 121.6(4)
C9 C8 C7 119.1(3)
C10 C9 C8 121.3(4)
C10 C9 H9 117(2)
C8 C9 H9 121(2)
C9 C10 C11 119.6(4)
C9 C10 H10 120(3)
C11 C10 H10 120(3)
C12 C11 C10 121.1(4)
C12 C11 H11 121(3)
C10 C11 H11 118(3)
O3 C12 C11 125.3(3)
O3 C12 C13 114.9(3)
C11 C12 C13 119.8(4)
O2 C13 C8 122.4(3)
O2 C13 C12 118.5(3)
C8 C13 C12 119.0(4)
O3 C14 H14A 109.5
O3 C14 H14B 109.5
H14A C14 H14B 109.5
O3 C14 H14C 109.5
H14A C14 H14C 109.5
H14B C14 H14C 109.5
C21 O21 V 131.3(3)
O21 C21 H21A 109.5
O21 C21 H21B 109.5
H21A C21 H21B 109.5
O21 C21 H21C 109.5
H21A C21 H21C 109.5
H21B C21 H21C 109.5
C22 O22 V 127.6(3)
C22 O22 H22O 110(3)
V O22 H22O 123(3)
O22 C22 H22A 109.5
O22 C22 H22B 109.5
H22A C22 H22B 109.5
O22 C22 H22C 109.5
H22A C22 H22C 109.5
H22B C22 H22C 109.5

loop_
_geom_bond_atom_site_label_1
_geom_bond_atom_site_label_2
_geom_bond_distance
V O 1.588(3)
V O21 1.769(3)
V O2 1.860(2)
V O1 1.939(2)
V N 2.166(3)
V O22 2.295(3)
N C7 1.282(5)
N C6 1.418(4)
O1 C1 1.345(4)
O2 C13 1.330(4)
O3 C12 1.363(4)
O3 C14 1.429(4)
C1 C2 1.398(5)
C1 C6 1.401(5)
C2 C3 1.385(5)
C2 H2 0.89(4)
C3 C4 1.376(6)
C3 H3 0.99(4)
C4 C5 1.388(6)
C4 H4 0.97(4)
C5 C6 1.389(5)
C5 H5 0.96(5)
C7 C8 1.437(5)
C7 H7 0.94(3)
C8 C13 1.406(5)
C8 C9 1.408(6)
C9 C10 1.372(6)
C9 H9 0.95(3)
C10 C11 1.392(6)
C10 H10 0.97(4)
C11 C12 1.383(6)
C11 H11 0.96(4)
C12 C13 1.422(5)
C14 H14A 0.9800
C14 H14B 0.9800
C14 H14C 0.9800
O21 C21 1.426(4)
C21 H21A 0.9800
C21 H21B 0.9800
C21 H21C 0.9800
O22 C22 1.413(4)
O22 H22O 0.73(4)
C22 H22A 0.9800
C22 H22B 0.9800
C22 H22C 0.9800

loop_
_geom_hbond_atom_site_label_D
_geom_hbond_atom_site_label_H
_geom_hbond_atom_site_label_A
_geom_hbond_distance_DH
_geom_hbond_distance_HA
_geom_hbond_distance_DA
_geom_hbond_angle_DHA
_geom_hbond_site_symmetry_A
O22 H22O O1 0.73(4) 2.08(4) 2.752(4) 153(4) 4_565
C22 H22C O2 0.98 2.70 2.922(5) 92.8 .
C22 H22A O1 0.98 2.51 3.081(5) 117.4 4_565
O22 H22O O1 0.73(4) 2.08(4) 2.752(4) 153(4) 4_565
